data_1575078
loop_
_publ_author_name
'Kuznetsov, Kirill M.'
'Mesdom, Pierre'
'Purkait, Kallol'
'Blacque, Olivier'
'Winter, Arthur H.'
'Cariou, Kevin'
'Gasser, Gilles'

_publ_section_title
;
 Phototoxicity of hydroxymethyl-BODIPYs: are photocages that innocent?
;
_journal_issue 32
_journal_name_full 'Chemical science'
_journal_page_first 14553
_journal_page_last 14563
_journal_paper_doi 10.1039/d5sc04032a
_journal_volume 16
_journal_year 2025
_chemical_formula_moiety 'C30 H25 B Br2 F2 N2 O3'
_chemical_formula_sum 'C30 H25 B Br2 F2 N2 O3'
_chemical_formula_weight 670.15
_space_group_crystal_system monoclinic
_space_group_IT_number 14
_space_group_name_Hall '-P 2ybc'
_space_group_name_H-M_alt 'P 1 21/c 1'
_atom_sites_solution_hydrogens geom
_atom_sites_solution_primary dual
_audit_creation_date 2024-12-18
_audit_creation_method
;
Olex2 1.5-ac6-012
(compiled 2023.08.24 svn.re1ec1418 for Rigaku Oxford Diffraction, GUI svn.r6817)
;
_audit_update_record
;
2025-05-27 deposited with the CCDC.	2025-07-11 downloaded from the CCDC.
;
_cell_angle_alpha 90
_cell_angle_beta 93.3839(19)
_cell_angle_gamma 90
_cell_formula_units_Z 4
_cell_length_a 7.88303(17)
_cell_length_b 9.5602(3)
_cell_length_c 36.0425(8)
_cell_measurement_reflns_used 6287
_cell_measurement_temperature 160.0(1)
_cell_measurement_theta_max 78.9160
_cell_measurement_theta_min 4.7740
_cell_volume 2711.55(12)
_computing_cell_refinement 'CrysAlisPro 1.171.43.136a (Rigaku OD, 2024)'
_computing_data_collection 'CrysAlisPro system (CCD 43.128a 64-bit (release 20-06-2024))'
_computing_data_reduction 'CrysAlisPro 1.171.43.136a (Rigaku OD, 2024)'
_computing_molecular_graphics 'Olex2 1.5-ac6-012 (Dolomanov et al., 2009)'
_computing_publication_material 'Olex2 1.5-ac6-012 (Dolomanov et al., 2009)'
_computing_structure_refinement 'SHELXL 2019/3 (Sheldrick, 2015b)'
_computing_structure_solution 'SHELXT (Sheldrick, 2015a)'
_diffrn_ambient_environment N~2~
_diffrn_ambient_temperature 160.0(1)
_diffrn_detector 'Hybrid Pixel Array Detector'
_diffrn_detector_area_resol_mean 10.0000
_diffrn_detector_type HyPix
_diffrn_measured_fraction_theta_full 1.000
_diffrn_measured_fraction_theta_max 0.998
_diffrn_measurement_details
;
List of Runs (angles in degrees, time in seconds):

  # Type    Start    End  Width  t~exp~   \w     \q     \k     \f   Frames
#--------------------------------------------------------------------------
  1  \w    -77.00  22.00   0.50    2.75    --  -50.00  92.00 134.00  198
  2  \w    -19.00  78.00   0.50    2.75    --   50.00 -92.00  21.00  194
  3  \w    -79.00 -18.00   0.50   10.99    --  -90.00  92.00 134.00  122
  4  \w     41.00 105.00   0.50   10.99    --  111.50 -92.00  21.00  128
  5  \w    102.00 178.00   0.50   10.99    --  111.50  92.00 134.00  152
  6  \w    102.00 178.00   0.50   10.99    --  111.50  92.00 134.00  152
  7  \w    -58.00  22.00   0.50    2.75    --  -50.00  38.00 -90.00  160
  8  \w    -85.00 -29.00   0.50    2.75    --  -50.00 125.00 -90.00  112
  9  \w     34.00  94.00   0.50    2.75    --   50.00-125.00  30.00  120
 10  \w      0.00  71.00   0.50    2.75    --   50.00 -77.00 -60.00  142
 11  \w   -161.00-127.00   0.50   10.99    --  -90.00 -61.00-120.00   68
 12  \w   -161.00 -80.00   0.50   10.99    --  -90.00 -92.00  21.00  162
 13  \w   -161.00-127.00   0.50   10.99    --  -90.00 -61.00 150.00   68
 14  \w   -161.00-126.00   0.50   10.99    --  -90.00 -77.00 120.00   70
 15  \w    122.00 149.00   0.50   10.99    --  111.50  45.00-180.00   54
 16  \w     53.00 119.00   0.50   10.99    --  111.50 -30.00   0.00  132
 17  \w     53.00 104.00   0.50   10.99    --  111.50 -45.00   0.00  102
 18  \w    127.00 152.00   0.50   10.99    --  111.50  61.00-150.00   50
 19  \w     43.00 115.00   0.50   10.99    --  111.50 -45.00  90.00  144
 20  \w    127.00 178.00   0.50   10.99    --  111.50  77.00  90.00  102
 21  \w     46.00  94.00   0.50   10.99    --  111.50 -95.00   0.00   96
 22  \w    133.00 158.00   0.50   10.99    --  111.50  61.00  60.00   50
 23  \w    129.00 178.00   0.50   10.99    --  111.50  61.00-180.00   98
 24  \w     42.00  86.00   0.50   10.99    --  111.50 -95.00 120.00   88
 25  \w    147.00 178.00   0.50   10.99    --  111.50  77.00   0.00   62
 26  \w    128.00 154.00   0.50   10.99    --  111.50  77.00-150.00   52
 27  \w     78.00 104.00   0.50   10.99    --  111.50-125.00-180.00   52
 28  \w    128.00 155.00   0.50   10.99    --  111.50  45.00  90.00   54
 29  \w    -52.00 -27.00   0.50    2.75    --  -50.00  92.00 134.00   50
 30  \w    -52.00 -27.00   0.50    2.75    --  -50.00  92.00 134.00   50
 31  \w   -123.00 -98.00   0.50    2.75    --  -50.00 -19.00-120.00   50
 32  \w   -123.00 -42.00   0.50    2.75    --  -50.00 -19.00  90.00  162
 33  \w     49.00  74.00   0.50   10.99    --  111.50 -92.00  21.00   50
 34  \w    147.00 178.00   0.50   10.99    --  111.50  15.00 -60.00   62
 35  \w     67.00  93.00   0.50   10.99    --  111.50-125.00 150.00   52
 36  \w     52.00  78.00   0.50   10.99    --  111.50-125.00  30.00   52
 37  \w     85.00 111.00   0.50   10.99    --  111.50-125.00  30.00   52
 38  \w    135.00 172.00   0.50   10.99    --  111.50  77.00  60.00   74
 39  \w    145.00 174.00   0.50   10.99    --  111.50  61.00 -90.00   58
 40  \w     66.00  95.00   0.50   10.99    --  111.50 -77.00 -60.00   58
 41  \w     50.00  96.00   0.50   10.99    --  111.50 -45.00  60.00   92
 42  \w     47.00  73.00   0.50   10.99    --  111.50 -95.00  90.00   52
 43  \w     56.00  94.00   0.50   10.99    --  111.50-125.00 -60.00   76
;
_diffrn_measurement_device 'four-circle diffractometer'
_diffrn_measurement_device_type 'XtaLAB Synergy, Dualflex, HyPix'
_diffrn_measurement_method '\w scans'
_diffrn_orient_matrix_type 'CrysAlisPro convention (1999,Acta A55,543-557)'
_diffrn_orient_matrix_UB_11 -0.0430456000
_diffrn_orient_matrix_UB_12 -0.0316687000
_diffrn_orient_matrix_UB_13 -0.0413805000
_diffrn_orient_matrix_UB_21 -0.0677527000
_diffrn_orient_matrix_UB_22 -0.1450607000
_diffrn_orient_matrix_UB_23 0.0104620000
_diffrn_orient_matrix_UB_31 -0.1784733000
_diffrn_orient_matrix_UB_32 0.0624537000
_diffrn_orient_matrix_UB_33 0.0032745000
_diffrn_radiation_monochromator mirror
_diffrn_radiation_probe x-ray
_diffrn_radiation_type 'Cu K\a'
_diffrn_radiation_wavelength 1.54184
_diffrn_reflns_av_R_equivalents 0.0548
_diffrn_reflns_av_unetI/netI 0.0312
_diffrn_reflns_Laue_measured_fraction_full 1.000
_diffrn_reflns_Laue_measured_fraction_max 0.998
_diffrn_reflns_limit_h_max 7
_diffrn_reflns_limit_h_min -9
_diffrn_reflns_limit_k_max 12
_diffrn_reflns_limit_k_min -11
_diffrn_reflns_limit_l_max 43
_diffrn_reflns_limit_l_min -45
_diffrn_reflns_number 36993
_diffrn_reflns_point_group_measured_fraction_full 1.000
_diffrn_reflns_point_group_measured_fraction_max 0.998
_diffrn_reflns_theta_full 67.684
_diffrn_reflns_theta_max 77.380
_diffrn_reflns_theta_min 2.456
_diffrn_source 'micro-focus sealed X-ray tube'
_diffrn_source_type 'PhotonJet (Cu) X-ray Source'
_exptl_absorpt_coefficient_mu 4.220
_exptl_absorpt_correction_T_max 0.933
_exptl_absorpt_correction_T_min 0.559
_exptl_absorpt_correction_type analytical
_exptl_absorpt_process_details
;
CrysAlisPro 1.171.43.136a (Rigaku Oxford Diffraction, 2024)
Analytical numeric absorption correction using a multifaceted crystal
model based on expressions derived by R.C. Clark & J.S. Reid.
(Clark, R. C. & Reid, J. S. (1995). Acta Cryst. A51, 887-897)
Empirical absorption correction using spherical harmonics,
implemented in SCALE3 ABSPACK scaling algorithm.
;
_exptl_crystal_colour green
_exptl_crystal_density_diffrn 1.642
_exptl_crystal_description plate
_exptl_crystal_F_000 1344
_exptl_crystal_size_max 0.31
_exptl_crystal_size_mid 0.10
_exptl_crystal_size_min 0.02
_refine_diff_density_max 0.758
_refine_diff_density_min -1.085
_refine_diff_density_rms 0.108
_refine_ls_extinction_method none
_refine_ls_goodness_of_fit_ref 1.194
_refine_ls_hydrogen_treatment constr
_refine_ls_matrix_type full
_refine_ls_number_parameters 365
_refine_ls_number_reflns 5738
_refine_ls_number_restraints 0
_refine_ls_restrained_S_all 1.194
_refine_ls_R_factor_all 0.0669
_refine_ls_R_factor_gt 0.0572
_refine_ls_shift/su_max 0.001
_refine_ls_shift/su_mean 0.000
_refine_ls_structure_factor_coef Fsqd
_refine_ls_weighting_details 'w=1/[\s^2^(Fo^2^)+(0.0173P)^2^+15.3786P] where P=(Fo^2^+2Fc^2^)/3'
_refine_ls_weighting_scheme calc
_refine_ls_wR_factor_gt 0.1396
_refine_ls_wR_factor_ref 0.1441
_reflns_Friedel_coverage 0.000
_reflns_number_gt 4857
_reflns_number_total 5738
_reflns_threshold_expression 'I > 2\s(I)'
_cod_data_source_file d5sc04032a2.cif
_cod_data_source_block 11
_cod_depositor_comments 'Adding full bibliography for 1575078.cif.'
_cod_original_cell_volume 2711.55(11)
_cod_database_code 1575078
_shelx_space_group_comment
;
The symmetry employed for this shelxl refinement is uniquely defined
by the following loop, which should always be used as a source of
symmetry information in preference to the above space-group names.
They are only intended as comments.
;
_shelx_estimated_absorpt_t_max 0.920
_shelx_estimated_absorpt_t_min 0.355
_olex2_refinement_description
;
1. Fixed Uiso
 At 1.2 times of:
  All C(H) groups
 At 1.5 times of:
  All C(H,H,H) groups
2.a Aromatic/amide H refined with riding coordinates:
 C11(H11), C13(H13), C14(H14), C16(H16), C17(H17), C19(H19), C20(H20),
 C22(H22), C23(H23), C25(H25), C26(H26), C28(H28), C29(H29)
2.b Idealised Me refined as rotating group:
 C10(H10A,H10B,H10C), C12(H12A,H12B,H12C), C21(H21A,H21B,H21C), C30(H30A,H30B,
 H30C)
;

loop_
_space_group_symop_operation_xyz
'x, y, z'
'-x, y+1/2, -z+1/2'
'-x, -y, -z'
'x, -y-1/2, z-1/2'

loop_
_atom_site_label
_atom_site_type_symbol
_atom_site_fract_x
_atom_site_fract_y
_atom_site_fract_z
_atom_site_U_iso_or_equiv
_atom_site_adp_type
_atom_site_occupancy
_atom_site_site_symmetry_order
_atom_site_calc_flag
_atom_site_refinement_flags_posn
_atom_site_refinement_flags_adp
_atom_site_refinement_flags_occupancy
_atom_site_disorder_assembly
_atom_site_disorder_group
Br1 Br 0.96257(8) 0.77840(7) 0.49932(2) 0.04254(17) Uani 1 1 d . . . . .
Br2 Br 1.29031(8) 0.02749(6) 0.70117(2) 0.04140(17) Uani 1 1 d . . . . .
F1 F 0.8033(4) 0.3947(3) 0.61910(9) 0.0442(8) Uani 1 1 d . . . . .
F2 F 0.9502(4) 0.5578(3) 0.65336(8) 0.0410(7) Uani 1 1 d . . . . .
O1 O 1.4485(7) 0.2643(6) 0.54796(16) 0.0705(14) Uani 1 1 d . . . . .
O2 O 0.0295(5) 0.9365(4) 0.61349(12) 0.0463(10) Uani 1 1 d . . . . .
O3 O 0.3602(5) 0.1913(5) 0.81031(11) 0.0488(10) Uani 1 1 d . . . . .
N1 N 1.0163(5) 0.5253(4) 0.58958(11) 0.0283(8) Uani 1 1 d . . . . .
N2 N 1.0958(5) 0.3471(4) 0.63787(12) 0.0310(9) Uani 1 1 d . . . . .
C1 C 1.0864(7) 0.2583(5) 0.66748(14) 0.0329(11) Uani 1 1 d . . . . .
C2 C 1.2362(7) 0.1752(5) 0.66832(15) 0.0352(11) Uani 1 1 d . . . . .
C3 C 1.3376(6) 0.2149(5) 0.64055(15) 0.0330(11) Uani 1 1 d . . . . .
C4 C 1.2453(6) 0.3222(5) 0.62032(14) 0.0295(10) Uani 1 1 d . . . . .
C5 C 1.2778(6) 0.3935(5) 0.58781(14) 0.0306(10) Uani 1 1 d . . . . .
C6 C 1.1631(6) 0.4928(5) 0.57220(14) 0.0294(10) Uani 1 1 d . . . . .
C7 C 1.1667(6) 0.5725(5) 0.53879(14) 0.0313(10) Uani 1 1 d . . . . .
C8 C 1.0211(6) 0.6516(5) 0.53752(14) 0.0313(10) Uani 1 1 d . . . . .
C9 C 0.9251(6) 0.6219(5) 0.56896(14) 0.0302(10) Uani 1 1 d . . . . .
C10 C 1.5077(7) 0.1554(6) 0.63355(17) 0.0401(12) Uani 1 1 d . . . . .
H10A H 1.495989 0.087650 0.613153 0.060 Uiso 1 1 calc R U . . .
H10B H 1.554614 0.108584 0.656062 0.060 Uiso 1 1 calc R U . . .
H10C H 1.584191 0.230890 0.626824 0.060 Uiso 1 1 calc R U . . .
C11 C 1.4342(7) 0.3616(6) 0.56861(16) 0.0402(12) Uani 1 1 d . . . . .
H11 H 1.529085 0.421921 0.572886 0.048 Uiso 1 1 calc R U . . .
C12 C 1.2975(7) 0.5713(6) 0.51053(15) 0.0399(12) Uani 1 1 d . . . . .
H12A H 1.305166 0.477168 0.499980 0.060 Uiso 1 1 calc R U . . .
H12B H 1.407922 0.597926 0.522334 0.060 Uiso 1 1 calc R U . . .
H12C H 1.265231 0.637934 0.490688 0.060 Uiso 1 1 calc R U . . .
C13 C 0.9451(7) 0.2632(6) 0.69051(14) 0.0361(11) Uani 1 1 d . . . . .
H13 H 0.861960 0.332715 0.684433 0.043 Uiso 1 1 calc R U . . .
C14 C 0.9156(7) 0.1812(6) 0.71972(15) 0.0389(12) Uani 1 1 d . . . . .
H14 H 0.998508 0.112026 0.726287 0.047 Uiso 1 1 calc R U . . .
C15 C 0.7689(7) 0.1885(6) 0.74221(15) 0.0376(12) Uani 1 1 d . . . . .
C16 C 0.7603(8) 0.0995(6) 0.77314(15) 0.0424(13) Uani 1 1 d . . . . .
H16 H 0.850777 0.036101 0.778937 0.051 Uiso 1 1 calc R U . . .
C17 C 0.6233(8) 0.1023(6) 0.79518(16) 0.0432(13) Uani 1 1 d . . . . .
H17 H 0.620306 0.040942 0.815861 0.052 Uiso 1 1 calc R U . . .
C18 C 0.4897(7) 0.1944(6) 0.78731(15) 0.0398(12) Uani 1 1 d . . . . .
C19 C 0.4954(7) 0.2836(6) 0.75666(15) 0.0401(12) Uani 1 1 d . . . . .
H19 H 0.404706 0.346947 0.750933 0.048 Uiso 1 1 calc R U . . .
C20 C 0.6334(7) 0.2794(6) 0.73473(15) 0.0390(12) Uani 1 1 d . . . . .
H20 H 0.635788 0.340311 0.713942 0.047 Uiso 1 1 calc R U . . .
C21 C 0.2327(8) 0.2973(7) 0.8062(2) 0.0553(17) Uani 1 1 d . . . . .
H21A H 0.169049 0.285984 0.782177 0.083 Uiso 1 1 calc R U . . .
H21B H 0.286733 0.389674 0.807251 0.083 Uiso 1 1 calc R U . . .
H21C H 0.154775 0.289096 0.826276 0.083 Uiso 1 1 calc R U . . .
C22 C 0.7675(6) 0.6750(5) 0.58109(15) 0.0334(11) Uani 1 1 d . . . . .
H22 H 0.738371 0.646394 0.605143 0.040 Uiso 1 1 calc R U . . .
C23 C 0.6559(7) 0.7598(6) 0.56274(15) 0.0355(11) Uani 1 1 d . . . . .
H23 H 0.683909 0.792009 0.538925 0.043 Uiso 1 1 calc R U . . .
C24 C 0.4950(6) 0.8066(5) 0.57647(15) 0.0336(11) Uani 1 1 d . . . . .
C25 C 0.4271(7) 0.7544(5) 0.60866(15) 0.0346(11) Uani 1 1 d . . . . .
H25 H 0.489103 0.686162 0.623011 0.042 Uiso 1 1 calc R U . . .
C26 C 0.2730(7) 0.7994(6) 0.62009(16) 0.0385(12) Uani 1 1 d . . . . .
H26 H 0.229401 0.761795 0.641986 0.046 Uiso 1 1 calc R U . . .
C27 C 0.1812(6) 0.8999(6) 0.59961(16) 0.0377(12) Uani 1 1 d . . . . .
C28 C 0.2441(7) 0.9542(6) 0.56799(17) 0.0409(13) Uani 1 1 d . . . . .
H28 H 0.182108 1.023903 0.554149 0.049 Uiso 1 1 calc R U . . .
C29 C 0.3987(7) 0.9069(6) 0.55630(16) 0.0409(12) Uani 1 1 d . . . . .
H29 H 0.440188 0.943586 0.534069 0.049 Uiso 1 1 calc R U . . .
C30 C -0.0709(7) 1.0390(7) 0.5935(2) 0.0498(15) Uani 1 1 d . . . . .
H30A H -0.104251 1.003298 0.568657 0.075 Uiso 1 1 calc R U . . .
H30B H -0.004421 1.124892 0.591303 0.075 Uiso 1 1 calc R U . . .
H30C H -0.172846 1.059082 0.606864 0.075 Uiso 1 1 calc R U . . .
B1 B 0.9599(7) 0.4576(6) 0.62571(16) 0.0303(11) Uani 1 1 d . . . . .

loop_
_atom_site_aniso_label
_atom_site_aniso_U_11
_atom_site_aniso_U_22
_atom_site_aniso_U_33
_atom_site_aniso_U_23
_atom_site_aniso_U_13
_atom_site_aniso_U_12
Br1 0.0470(3) 0.0433(3) 0.0373(3) 0.0098(2) 0.0024(2) 0.0031(3)
Br2 0.0489(3) 0.0300(3) 0.0444(3) 0.0045(2) -0.0048(2) 0.0043(3)
F1 0.0265(15) 0.0455(19) 0.060(2) 0.0147(16) 0.0004(13) -0.0072(14)
F2 0.0524(18) 0.0354(17) 0.0359(16) -0.0016(13) 0.0093(13) 0.0113(14)
O1 0.067(3) 0.059(3) 0.088(4) -0.012(3) 0.027(3) 0.001(3)
O2 0.034(2) 0.045(2) 0.060(3) -0.005(2) 0.0049(17) 0.0044(18)
O3 0.051(2) 0.052(3) 0.044(2) 0.0080(19) 0.0104(18) -0.009(2)
N1 0.028(2) 0.0247(19) 0.033(2) -0.0016(16) 0.0020(16) 0.0017(17)
N2 0.032(2) 0.025(2) 0.036(2) 0.0010(17) 0.0019(17) 0.0010(17)
C1 0.037(3) 0.026(2) 0.035(3) 0.001(2) -0.002(2) -0.002(2)
C2 0.038(3) 0.029(2) 0.038(3) 0.002(2) -0.005(2) -0.002(2)
C3 0.031(2) 0.025(2) 0.042(3) -0.003(2) -0.004(2) -0.002(2)
C4 0.024(2) 0.022(2) 0.043(3) -0.001(2) 0.0019(19) -0.0015(19)
C5 0.028(2) 0.026(2) 0.038(3) -0.004(2) 0.0026(19) 0.001(2)
C6 0.027(2) 0.026(2) 0.035(3) -0.0034(19) 0.0035(19) -0.0027(19)
C7 0.032(3) 0.028(2) 0.034(3) -0.004(2) 0.0047(19) -0.001(2)
C8 0.033(3) 0.028(2) 0.033(2) 0.003(2) 0.0000(19) -0.004(2)
C9 0.029(2) 0.028(2) 0.033(2) 0.002(2) 0.0006(19) -0.003(2)
C10 0.031(3) 0.034(3) 0.054(3) 0.002(2) -0.001(2) 0.008(2)
C11 0.033(3) 0.038(3) 0.051(3) 0.000(3) 0.006(2) 0.003(2)
C12 0.041(3) 0.041(3) 0.039(3) 0.000(2) 0.010(2) -0.001(2)
C13 0.041(3) 0.033(3) 0.035(3) 0.000(2) 0.004(2) -0.001(2)
C14 0.046(3) 0.031(3) 0.039(3) 0.002(2) 0.001(2) 0.001(2)
C15 0.046(3) 0.034(3) 0.033(3) -0.002(2) 0.002(2) -0.004(2)
C16 0.049(3) 0.040(3) 0.038(3) 0.005(2) 0.002(2) -0.005(3)
C17 0.056(4) 0.039(3) 0.035(3) 0.006(2) 0.005(2) -0.008(3)
C18 0.047(3) 0.040(3) 0.032(3) -0.003(2) 0.004(2) -0.015(3)
C19 0.045(3) 0.039(3) 0.036(3) 0.001(2) 0.001(2) -0.008(2)
C20 0.047(3) 0.038(3) 0.032(3) 0.003(2) 0.003(2) -0.006(3)
C21 0.051(4) 0.056(4) 0.061(4) 0.009(3) 0.017(3) -0.009(3)
C22 0.033(3) 0.029(2) 0.038(3) 0.000(2) 0.002(2) 0.000(2)
C23 0.037(3) 0.032(3) 0.038(3) -0.001(2) 0.002(2) -0.002(2)
C24 0.030(2) 0.030(3) 0.040(3) -0.001(2) -0.001(2) 0.001(2)
C25 0.036(3) 0.030(3) 0.038(3) 0.000(2) -0.001(2) 0.002(2)
C26 0.040(3) 0.035(3) 0.041(3) -0.001(2) 0.004(2) -0.006(2)
C27 0.030(3) 0.034(3) 0.049(3) -0.010(2) -0.001(2) -0.002(2)
C28 0.036(3) 0.035(3) 0.051(3) 0.005(2) -0.005(2) 0.008(2)
C29 0.042(3) 0.038(3) 0.043(3) 0.005(2) 0.002(2) 0.000(3)
C30 0.035(3) 0.042(3) 0.072(4) -0.006(3) 0.001(3) 0.008(3)
B1 0.024(3) 0.029(3) 0.038(3) 0.004(2) 0.005(2) 0.005(2)

loop_
_atom_type_symbol
_atom_type_description
_atom_type_scat_dispersion_real
_atom_type_scat_dispersion_imag
_atom_type_scat_source
C C 0.0181 0.0091 'International Tables Vol C Tables 4.2.6.8 and 6.1.1.4'
H H 0.0000 0.0000 'International Tables Vol C Tables 4.2.6.8 and 6.1.1.4'
B B 0.0090 0.0039 'International Tables Vol C Tables 4.2.6.8 and 6.1.1.4'
Br Br -0.6763 1.2805 'International Tables Vol C Tables 4.2.6.8 and 6.1.1.4'
F F 0.0727 0.0534 'International Tables Vol C Tables 4.2.6.8 and 6.1.1.4'
N N 0.0311 0.0180 'International Tables Vol C Tables 4.2.6.8 and 6.1.1.4'
O O 0.0492 0.0322 'International Tables Vol C Tables 4.2.6.8 and 6.1.1.4'

loop_
_exptl_crystal_face_index_h
_exptl_crystal_face_index_k
_exptl_crystal_face_index_l
_exptl_crystal_face_perp_dist
0 0 1 0.0027
0 0 -1 0.0137
1 -5 -1 0.0540
0 1 0 0.0383
-4 4 3 0.1146
-1 -5 0 0.0605
-5 -2 3 0.1209
3 5 -1 0.0959

loop_
_geom_angle_atom_site_label_1
_geom_angle_atom_site_label_2
_geom_angle_atom_site_label_3
_geom_angle
_geom_angle_site_symmetry_1
_geom_angle_site_symmetry_3
_geom_angle_publ_flag
C27 O2 C30 117.5(5) . . ?
C18 O3 C21 118.2(5) . . ?
C6 N1 B1 125.4(4) . . ?
C9 N1 C6 109.5(4) . . ?
C9 N1 B1 125.1(4) . . ?
C1 N2 C4 109.6(4) . . ?
C1 N2 B1 125.1(4) . . ?
C4 N2 B1 125.4(4) . . ?
N2 C1 C2 106.3(4) . . ?
N2 C1 C13 120.8(5) . . ?
C2 C1 C13 132.9(5) . . ?
C1 C2 Br2 126.3(4) . . ?
C3 C2 Br2 123.3(4) . . ?
C3 C2 C1 110.4(5) . . ?
C2 C3 C4 105.6(4) . . ?
C2 C3 C10 125.9(5) . . ?
C4 C3 C10 128.5(5) . . ?
N2 C4 C3 108.1(4) . . ?
N2 C4 C5 120.1(4) . . ?
C5 C4 C3 131.7(5) . . ?
C4 C5 C6 121.4(4) . . ?
C4 C5 C11 119.5(5) . . ?
C6 C5 C11 119.1(5) . . ?
N1 C6 C5 120.4(4) . . ?
N1 C6 C7 108.8(4) . . ?
C5 C6 C7 130.8(5) . . ?
C6 C7 C12 128.4(5) . . ?
C8 C7 C6 105.3(4) . . ?
C8 C7 C12 126.3(5) . . ?
C7 C8 Br1 123.4(4) . . ?
C7 C8 C9 110.2(4) . . ?
C9 C8 Br1 126.4(4) . . ?
N1 C9 C8 106.2(4) . . ?
N1 C9 C22 120.8(4) . . ?
C8 C9 C22 132.9(5) . . ?
C3 C10 H10A 109.5 . . ?
C3 C10 H10B 109.5 . . ?
C3 C10 H10C 109.5 . . ?
H10A C10 H10B 109.5 . . ?
H10A C10 H10C 109.5 . . ?
H10B C10 H10C 109.5 . . ?
O1 C11 C5 124.1(6) . . ?
O1 C11 H11 117.9 . . ?
C5 C11 H11 117.9 . . ?
C7 C12 H12A 109.5 . . ?
C7 C12 H12B 109.5 . . ?
C7 C12 H12C 109.5 . . ?
H12A C12 H12B 109.5 . . ?
H12A C12 H12C 109.5 . . ?
H12B C12 H12C 109.5 . . ?
C1 C13 H13 116.1 . . ?
C14 C13 C1 127.8(5) . . ?
C14 C13 H13 116.1 . . ?
C13 C14 H14 116.9 . . ?
C13 C14 C15 126.1(5) . . ?
C15 C14 H14 116.9 . . ?
C16 C15 C14 119.3(5) . . ?
C20 C15 C14 123.3(5) . . ?
C20 C15 C16 117.3(5) . . ?
C15 C16 H16 119.3 . . ?
C17 C16 C15 121.4(6) . . ?
C17 C16 H16 119.3 . . ?
C16 C17 H17 119.8 . . ?
C16 C17 C18 120.3(5) . . ?
C18 C17 H17 119.8 . . ?
O3 C18 C17 116.9(5) . . ?
O3 C18 C19 123.9(6) . . ?
C17 C18 C19 119.2(5) . . ?
C18 C19 H19 120.1 . . ?
C20 C19 C18 119.8(6) . . ?
C20 C19 H19 120.1 . . ?
C15 C20 H20 119.0 . . ?
C19 C20 C15 121.9(5) . . ?
C19 C20 H20 119.0 . . ?
O3 C21 H21A 109.5 . . ?
O3 C21 H21B 109.5 . . ?
O3 C21 H21C 109.5 . . ?
H21A C21 H21B 109.5 . . ?
H21A C21 H21C 109.5 . . ?
H21B C21 H21C 109.5 . . ?
C9 C22 H22 115.9 . . ?
C23 C22 C9 128.2(5) . . ?
C23 C22 H22 115.9 . . ?
C22 C23 H23 117.4 . . ?
C22 C23 C24 125.2(5) . . ?
C24 C23 H23 117.4 . . ?
C25 C24 C23 123.8(5) . . ?
C25 C24 C29 116.9(5) . . ?
C29 C24 C23 119.3(5) . . ?
C24 C25 H25 119.1 . . ?
C26 C25 C24 121.7(5) . . ?
C26 C25 H25 119.1 . . ?
C25 C26 H26 120.0 . . ?
C25 C26 C27 119.9(5) . . ?
C27 C26 H26 120.0 . . ?
O2 C27 C26 115.0(5) . . ?
O2 C27 C28 125.0(5) . . ?
C28 C27 C26 120.1(5) . . ?
C27 C28 H28 120.1 . . ?
C27 C28 C29 119.7(5) . . ?
C29 C28 H28 120.1 . . ?
C24 C29 H29 119.2 . . ?
C28 C29 C24 121.6(5) . . ?
C28 C29 H29 119.2 . . ?
O2 C30 H30A 109.5 . . ?
O2 C30 H30B 109.5 . . ?
O2 C30 H30C 109.5 . . ?
H30A C30 H30B 109.5 . . ?
H30A C30 H30C 109.5 . . ?
H30B C30 H30C 109.5 . . ?
F1 B1 F2 109.8(4) . . ?
F1 B1 N1 109.6(4) . . ?
F1 B1 N2 110.4(4) . . ?
F2 B1 N1 110.3(4) . . ?
F2 B1 N2 109.5(4) . . ?
N1 B1 N2 107.2(4) . . ?

loop_
_geom_bond_atom_site_label_1
_geom_bond_atom_site_label_2
_geom_bond_distance
_geom_bond_site_symmetry_2
_geom_bond_publ_flag
Br1 C8 1.872(5) . ?
Br2 C2 1.876(5) . ?
F1 B1 1.381(6) . ?
F2 B1 1.387(7) . ?
O1 C11 1.201(7) . ?
O2 C27 1.369(6) . ?
O2 C30 1.427(7) . ?
O3 C18 1.353(7) . ?
O3 C21 1.429(8) . ?
N1 C6 1.383(6) . ?
N1 C9 1.364(6) . ?
N1 B1 1.543(7) . ?
N2 C1 1.369(6) . ?
N2 C4 1.390(6) . ?
N2 B1 1.549(7) . ?
C1 C2 1.422(7) . ?
C1 C13 1.429(7) . ?
C2 C3 1.371(7) . ?
C3 C4 1.432(7) . ?
C3 C10 1.491(7) . ?
C4 C5 1.393(7) . ?
C5 C6 1.406(7) . ?
C5 C11 1.481(7) . ?
C6 C7 1.427(7) . ?
C7 C8 1.373(7) . ?
C7 C12 1.491(7) . ?
C8 C9 1.428(7) . ?
C9 C22 1.434(7) . ?
C10 H10A 0.9800 . ?
C10 H10B 0.9800 . ?
C10 H10C 0.9800 . ?
C11 H11 0.9500 . ?
C12 H12A 0.9800 . ?
C12 H12B 0.9800 . ?
C12 H12C 0.9800 . ?
C13 H13 0.9500 . ?
C13 C14 1.344(7) . ?
C14 H14 0.9500 . ?
C14 C15 1.453(8) . ?
C15 C16 1.407(8) . ?
C15 C20 1.390(8) . ?
C16 H16 0.9500 . ?
C16 C17 1.378(8) . ?
C17 H17 0.9500 . ?
C17 C18 1.389(8) . ?
C18 C19 1.399(8) . ?
C19 H19 0.9500 . ?
C19 C20 1.383(8) . ?
C20 H20 0.9500 . ?
C21 H21A 0.9800 . ?
C21 H21B 0.9800 . ?
C21 H21C 0.9800 . ?
C22 H22 0.9500 . ?
C22 C23 1.342(7) . ?
C23 H23 0.9500 . ?
C23 C24 1.458(7) . ?
C24 C25 1.398(7) . ?
C24 C29 1.400(7) . ?
C25 H25 0.9500 . ?
C25 C26 1.374(7) . ?
C26 H26 0.9500 . ?
C26 C27 1.389(8) . ?
C27 C28 1.371(8) . ?
C28 H28 0.9500 . ?
C28 C29 1.389(8) . ?
C29 H29 0.9500 . ?
C30 H30A 0.9800 . ?
C30 H30B 0.9800 . ?
C30 H30C 0.9800 . ?

loop_
_geom_hbond_atom_site_label_D
_geom_hbond_atom_site_label_H
_geom_hbond_atom_site_label_A
_geom_hbond_distance_DH
_geom_hbond_distance_HA
_geom_hbond_distance_DA
_geom_hbond_angle_DHA
_geom_hbond_site_symmetry_A
_geom_hbond_publ_flag
C21 H21C F2 0.98 2.49 3.114(7) 121.6 2_646 yes
C22 H22 F2 0.95 2.49 3.110(6) 123.2 . yes

loop_
_geom_torsion_atom_site_label_1
_geom_torsion_atom_site_label_2
_geom_torsion_atom_site_label_3
_geom_torsion_atom_site_label_4
_geom_torsion
_geom_torsion_site_symmetry_1
_geom_torsion_site_symmetry_2
_geom_torsion_site_symmetry_3
_geom_torsion_site_symmetry_4
_geom_torsion_publ_flag
Br1 C8 C9 N1 -179.2(4) . . . . ?
Br1 C8 C9 C22 -0.8(8) . . . . ?
Br2 C2 C3 C4 175.5(4) . . . . ?
Br2 C2 C3 C10 -4.1(8) . . . . ?
O2 C27 C28 C29 -178.9(5) . . . . ?
O3 C18 C19 C20 179.9(5) . . . . ?
N1 C6 C7 C8 0.5(5) . . . . ?
N1 C6 C7 C12 -178.8(5) . . . . ?
N1 C9 C22 C23 -173.5(5) . . . . ?
N2 C1 C2 Br2 -176.5(4) . . . . ?
N2 C1 C2 C3 1.8(6) . . . . ?
N2 C1 C13 C14 178.1(5) . . . . ?
N2 C4 C5 C6 0.8(7) . . . . ?
N2 C4 C5 C11 -177.5(5) . . . . ?
C1 N2 C4 C3 -1.8(5) . . . . ?
C1 N2 C4 C5 175.6(5) . . . . ?
C1 N2 B1 F1 -56.4(7) . . . . ?
C1 N2 B1 F2 64.6(6) . . . . ?
C1 N2 B1 N1 -175.7(4) . . . . ?
C1 C2 C3 C4 -2.8(6) . . . . ?
C1 C2 C3 C10 177.6(5) . . . . ?
C1 C13 C14 C15 -179.2(5) . . . . ?
C2 C1 C13 C14 -2.7(10) . . . . ?
C2 C3 C4 N2 2.8(5) . . . . ?
C2 C3 C4 C5 -174.2(5) . . . . ?
C3 C4 C5 C6 177.5(5) . . . . ?
C3 C4 C5 C11 -0.8(8) . . . . ?
C4 N2 C1 C2 0.1(6) . . . . ?
C4 N2 C1 C13 179.5(5) . . . . ?
C4 N2 B1 F1 123.1(5) . . . . ?
C4 N2 B1 F2 -115.9(5) . . . . ?
C4 N2 B1 N1 3.8(7) . . . . ?
C4 C5 C6 N1 2.0(7) . . . . ?
C4 C5 C6 C7 -176.9(5) . . . . ?
C4 C5 C11 O1 81.6(8) . . . . ?
C5 C6 C7 C8 179.5(5) . . . . ?
C5 C6 C7 C12 0.2(9) . . . . ?
C6 N1 C9 C8 -0.6(5) . . . . ?
C6 N1 C9 C22 -179.3(4) . . . . ?
C6 N1 B1 F1 -120.8(5) . . . . ?
C6 N1 B1 F2 118.2(5) . . . . ?
C6 N1 B1 N2 -0.9(7) . . . . ?
C6 C5 C11 O1 -96.7(7) . . . . ?
C6 C7 C8 Br1 179.2(4) . . . . ?
C6 C7 C8 C9 -0.9(6) . . . . ?
C7 C8 C9 N1 0.9(6) . . . . ?
C7 C8 C9 C22 179.4(5) . . . . ?
C8 C9 C22 C23 8.2(10) . . . . ?
C9 N1 C6 C5 -179.1(4) . . . . ?
C9 N1 C6 C7 0.1(5) . . . . ?
C9 N1 B1 F1 56.1(6) . . . . ?
C9 N1 B1 F2 -64.9(6) . . . . ?
C9 N1 B1 N2 176.0(4) . . . . ?
C9 C22 C23 C24 178.2(5) . . . . ?
C10 C3 C4 N2 -177.6(5) . . . . ?
C10 C3 C4 C5 5.3(9) . . . . ?
C11 C5 C6 N1 -179.7(5) . . . . ?
C11 C5 C6 C7 1.4(8) . . . . ?
C12 C7 C8 Br1 -1.4(8) . . . . ?
C12 C7 C8 C9 178.4(5) . . . . ?
C13 C1 C2 Br2 4.2(9) . . . . ?
C13 C1 C2 C3 -177.5(5) . . . . ?
C13 C14 C15 C16 -176.9(6) . . . . ?
C13 C14 C15 C20 3.5(9) . . . . ?
C14 C15 C16 C17 -179.7(5) . . . . ?
C14 C15 C20 C19 179.9(5) . . . . ?
C15 C16 C17 C18 -0.2(9) . . . . ?
C16 C15 C20 C19 0.3(8) . . . . ?
C16 C17 C18 O3 -179.7(5) . . . . ?
C16 C17 C18 C19 0.3(9) . . . . ?
C17 C18 C19 C20 -0.1(8) . . . . ?
C18 C19 C20 C15 -0.2(9) . . . . ?
C20 C15 C16 C17 -0.1(8) . . . . ?
C21 O3 C18 C17 171.4(5) . . . . ?
C21 O3 C18 C19 -8.6(8) . . . . ?
C22 C23 C24 C25 -8.3(9) . . . . ?
C22 C23 C24 C29 173.2(5) . . . . ?
C23 C24 C25 C26 -178.5(5) . . . . ?
C23 C24 C29 C28 179.5(5) . . . . ?
C24 C25 C26 C27 -0.5(8) . . . . ?
C25 C24 C29 C28 0.9(8) . . . . ?
C25 C26 C27 O2 179.8(5) . . . . ?
C25 C26 C27 C28 0.0(8) . . . . ?
C26 C27 C28 C29 0.9(8) . . . . ?
C27 C28 C29 C24 -1.4(9) . . . . ?
C29 C24 C25 C26 0.0(8) . . . . ?
C30 O2 C27 C26 -179.7(5) . . . . ?
C30 O2 C27 C28 0.0(8) . . . . ?
B1 N1 C6 C5 -1.8(7) . . . . ?
B1 N1 C6 C7 177.4(4) . . . . ?
B1 N1 C9 C8 -177.9(4) . . . . ?
B1 N1 C9 C22 3.4(7) . . . . ?
B1 N2 C1 C2 179.7(5) . . . . ?
B1 N2 C1 C13 -0.9(8) . . . . ?
B1 N2 C4 C3 178.6(4) . . . . ?
B1 N2 C4 C5 -4.0(7) . . . . ?
